data_4133312
loop_
_publ_author_name
'Hu, Lu'
'Yin, Ping'
'Zhao, Gang'
'He, Chunlin'
'Imler, Gregory H.'
'Parrish, Damon A.'
'Gao, Haixiang'
'Shreeve, Jean'ne M.'

_publ_section_title
;
 Conjugated Energetic Salts Based on Fused Rings: Insensitive and Highly
 Dense Materials.
;
_journal_issue 44
_journal_name_full 'Journal of the American Chemical Society'
_journal_page_first 15001
_journal_page_last 15007
_journal_paper_doi 10.1021/jacs.8b09519
_journal_volume 140
_journal_year 2018
_chemical_formula_moiety 'C3 N10 O4, 2(H4 N O), H2 O'
_chemical_formula_sum 'C3 H10 N12 O7'
_chemical_formula_weight 326.23
_space_group_crystal_system monoclinic
_space_group_IT_number 15
_space_group_name_Hall '-C 2yc'
_space_group_name_H-M_alt 'C 1 2/c 1'
_atom_sites_solution_hydrogens mixed
_audit_creation_method SHELXL-2014/7
_cell_angle_alpha 90
_cell_angle_beta 93.9270(10)
_cell_angle_gamma 90
_cell_formula_units_Z 8
_cell_length_a 25.8059(5)
_cell_length_b 11.5550(2)
_cell_length_c 8.0141(2)
_cell_measurement_reflns_used 6172
_cell_measurement_temperature 293(2)
_cell_measurement_theta_max 74.206
_cell_measurement_theta_min 3.434
_cell_volume 2384.09(9)
_computing_cell_refinement 'Bruker APEX3 v2015.5-2 (Bruker, 2015)'
_computing_data_collection 'Bruker APEX3 v2015.5-2 (Bruker, 2015)'
_computing_data_reduction
;
Bruker SAINT v8.34A (Bruker, 2013), Bruker XPREP v2014/2 (Bruker, 2014)
;
_computing_molecular_graphics 'Bruker SHELXTL v2014/7 (Bruker, 2014)'
_computing_publication_material 'Bruker SHELXTL v2014/7 (Bruker, 2014)'
_computing_structure_refinement 'SHELXL-2014/7 (Sheldrick, 2014)'
_computing_structure_solution 'Bruker SHELXTL v2014/7 (Bruker, 2014)'
_diffrn_ambient_temperature 293(2)
_diffrn_measured_fraction_theta_full 0.945
_diffrn_measured_fraction_theta_max 0.922
_diffrn_measurement_device_type 'Photon 100'
_diffrn_measurement_method '\w scans'
_diffrn_radiation_monochromator 'HELIOS multilayer optics'
_diffrn_radiation_type CuK\a
_diffrn_radiation_wavelength 1.54178
_diffrn_reflns_av_R_equivalents 0.0255
_diffrn_reflns_av_unetI/netI 0.0248
_diffrn_reflns_Laue_measured_fraction_full 0.945
_diffrn_reflns_Laue_measured_fraction_max 0.922
_diffrn_reflns_limit_h_max 30
_diffrn_reflns_limit_h_min -28
_diffrn_reflns_limit_k_max 13
_diffrn_reflns_limit_k_min -13
_diffrn_reflns_limit_l_max 7
_diffrn_reflns_limit_l_min -9
_diffrn_reflns_number 7154
_diffrn_reflns_point_group_measured_fraction_full 0.945
_diffrn_reflns_point_group_measured_fraction_max 0.922
_diffrn_reflns_theta_full 67.679
_diffrn_reflns_theta_max 74.477
_diffrn_reflns_theta_min 3.433
_diffrn_source '1uS microfocus'
_exptl_absorpt_coefficient_mu 1.503
_exptl_absorpt_correction_T_max 0.7538
_exptl_absorpt_correction_T_min 0.6254
_exptl_absorpt_correction_type multi-scan
_exptl_absorpt_process_details 'SADABS v2014/5 (Bruker, 2008)'
_exptl_crystal_colour 'clear yellow'
_exptl_crystal_density_diffrn 1.818
_exptl_crystal_description needle
_exptl_crystal_F_000 1344
_exptl_crystal_size_max 0.241
_exptl_crystal_size_mid 0.031
_exptl_crystal_size_min 0.020
_refine_diff_density_max 0.350
_refine_diff_density_min -0.444
_refine_diff_density_rms 0.123
_refine_ls_extinction_coef 0.0066(3)
_refine_ls_extinction_expression Fc^*^=kFc[1+0.001xFc^2^\l^3^/sin(2\q)]^-1/4^
_refine_ls_extinction_method 'SHELXL-2014/7 (Sheldrick 2014'
_refine_ls_goodness_of_fit_ref 1.066
_refine_ls_hydrogen_treatment mixed
_refine_ls_matrix_type full
_refine_ls_number_parameters 260
_refine_ls_number_reflns 2245
_refine_ls_number_restraints 83
_refine_ls_restrained_S_all 1.162
_refine_ls_R_factor_all 0.0430
_refine_ls_R_factor_gt 0.0397
_refine_ls_shift/su_max 0.001
_refine_ls_shift/su_mean 0.000
_refine_ls_structure_factor_coef Fsqd
_refine_ls_weighting_details 'w=1/[\s^2^(Fo^2^)+(0.0523P)^2^+1.5899P] where P=(Fo^2^+2Fc^2^)/3'
_refine_ls_weighting_scheme calc
_refine_ls_wR_factor_gt 0.0941
_refine_ls_wR_factor_ref 0.0970
_reflns_Friedel_coverage 0.000
_reflns_number_gt 2044
_reflns_number_total 2245
_reflns_threshold_expression 'I > 2\s(I)'
_cod_data_source_file ja8b09519_si_005.cif
_cod_data_source_block shrv633
_cod_original_sg_symbol_H-M 'C 2/c'
_cod_database_code 4133312
_shelx_shelxl_version_number 2014/7
_shelx_space_group_comment
;
The symmetry employed for this shelxl refinement is uniquely defined
by the following loop, which should always be used as a source of
symmetry information in preference to the above space-group names.
They are only intended as comments.
;
_shelx_estimated_absorpt_t_min 0.713
_shelx_estimated_absorpt_t_max 0.971

loop_
_space_group_symop_operation_xyz
'x, y, z'
'-x, y, -z+1/2'
'x+1/2, y+1/2, z'
'-x+1/2, y+1/2, -z+1/2'
'-x, -y, -z'
'x, -y, z-1/2'
'-x+1/2, -y+1/2, -z'
'x+1/2, -y+1/2, z-1/2'

loop_
_atom_site_label
_atom_site_type_symbol
_atom_site_fract_x
_atom_site_fract_y
_atom_site_fract_z
_atom_site_U_iso_or_equiv
_atom_site_adp_type
_atom_site_occupancy
_atom_site_site_symmetry_order
_atom_site_calc_flag
_atom_site_refinement_flags_posn
_atom_site_refinement_flags_adp
_atom_site_refinement_flags_occupancy
_atom_site_disorder_assembly
_atom_site_disorder_group
O1 O 0.72082(5) 0.77083(10) 0.65710(14) 0.0440(3) Uani 1 1 d . . . . .
O2 O 0.66957(6) 0.85877(11) 0.47261(19) 0.0602(4) Uani 1 1 d . . . . .
N3 N 0.68550(5) 0.76820(11) 0.53823(16) 0.0361(3) Uani 1 1 d . . . . .
N4 N 0.66935(5) 0.66461(11) 0.49574(16) 0.0353(3) Uani 1 1 d . . . . .
C5 C 0.62968(6) 0.65663(12) 0.37400(17) 0.0299(3) Uani 1 1 d . . . . .
N6 N 0.59854(5) 0.73098(11) 0.28619(16) 0.0357(3) Uani 1 1 d . . . . .
N7 N 0.56282(5) 0.66965(12) 0.18721(17) 0.0380(3) Uani 1 1 d . . . . .
C8 C 0.57287(6) 0.55967(13) 0.21627(18) 0.0311(3) Uani 1 1 d . . . . .
N9 N 0.54836(5) 0.46466(12) 0.14881(16) 0.0372(3) Uani 1 1 d . . . . .
N10 N 0.56501(5) 0.36530(12) 0.19999(15) 0.0343(3) Uani 1 1 d . . . . .
C11 C 0.60788(5) 0.35675(12) 0.32181(16) 0.0276(3) Uani 1 1 d . . . . .
N12 N 0.61535(5) 0.24251(11) 0.35524(16) 0.0329(3) Uani 1 1 d . . . . .
N13 N 0.65462(5) 0.21252(11) 0.46316(16) 0.0329(3) Uani 1 1 d . . . . .
O14 O 0.65593(5) 0.10689(10) 0.50059(18) 0.0544(4) Uani 1 1 d . . . . .
O15 O 0.68800(4) 0.27819(10) 0.52486(14) 0.0416(3) Uani 1 1 d . . . . .
N16 N 0.63371(5) 0.44486(10) 0.38929(15) 0.0288(3) Uani 1 1 d . . . . .
N17 N 0.61396(4) 0.54792(10) 0.33070(14) 0.0275(3) Uani 1 1 d . . . . .
N18A N 0.75236(9) 0.0572(2) 0.6654(3) 0.0377(5) Uani 0.828(5) 1 d D U P A 1
H18A H 0.7596 0.1244 0.7159 0.057 Uiso 0.828(5) 1 calc R U P A 1
H18B H 0.7196 0.0578 0.6225 0.057 Uiso 0.828(5) 1 calc R U P A 1
H18C H 0.7736 0.0465 0.5839 0.057 Uiso 0.828(5) 1 calc R U P A 1
N18B N 0.7503(6) 0.0151(13) 0.6333(13) 0.045(2) Uani 0.172(5) 1 d D U P A 2
H18D H 0.7277 0.0698 0.5995 0.068 Uiso 0.172(5) 1 calc R U P A 2
H18E H 0.7355 -0.0541 0.6199 0.068 Uiso 0.172(5) 1 calc R U P A 2
H18F H 0.7780 0.0189 0.5729 0.068 Uiso 0.172(5) 1 calc R U P A 2
O19A O 0.75895(8) -0.0318(2) 0.7806(2) 0.0513(6) Uani 0.828(5) 1 d D U P A 1
H19A H 0.7471(12) -0.0902(13) 0.731(3) 0.077 Uiso 0.828(5) 1 d D U P A 1
O19B O 0.7659(4) 0.0321(12) 0.8038(10) 0.056(2) Uani 0.172(5) 1 d D U P A 2
H19B H 0.7384(9) 0.038(14) 0.849(5) 0.084 Uiso 0.172(5) 1 d D U P A 2
O20A O 0.57078(10) 0.9536(2) 0.2234(2) 0.0536(7) Uani 0.670(5) 1 d . U P B 1
H20A H 0.5847(15) 0.885(3) 0.243(4) 0.080 Uiso 0.670(5) 1 d D U P B 1
O20B O 0.5580(3) 1.0264(6) 0.2387(6) 0.0762(16) Uani 0.330(5) 1 d . U P B 2
H20B H 0.590(4) 1.060(7) 0.207(9) 0.114 Uiso 0.330(5) 1 d D U P B 2
N21A N 0.56496(14) 0.9970(3) 0.3840(5) 0.0352(7) Uani 0.670(5) 1 d D U P B 1
H21A H 0.5958 1.0180 0.4305 0.053 Uiso 0.670(5) 1 calc R U P B 1
H21B H 0.5514 0.9425 0.4463 0.053 Uiso 0.670(5) 1 calc R U P B 1
H21C H 0.5439 1.0581 0.3774 0.053 Uiso 0.670(5) 1 calc R U P B 1
N21B N 0.5771(3) 0.9609(6) 0.3684(9) 0.0400(14) Uani 0.330(5) 1 d D U P B 2
H21D H 0.6009 1.0010 0.4296 0.060 Uiso 0.330(5) 1 calc R U P B 2
H21E H 0.5915 0.8973 0.3296 0.060 Uiso 0.330(5) 1 calc R U P B 2
H21F H 0.5514 0.9413 0.4315 0.060 Uiso 0.330(5) 1 calc R U P B 2
O22 O 0.50553(5) 0.82157(10) 0.53721(16) 0.0442(3) Uani 1 1 d D . . . .
H22A H 0.5247(7) 0.7787(16) 0.596(2) 0.066 Uiso 1 1 d D U . . .
H22B H 0.4887(8) 0.7774(17) 0.472(2) 0.066 Uiso 1 1 d D U . . .

loop_
_atom_site_aniso_label
_atom_site_aniso_U_11
_atom_site_aniso_U_22
_atom_site_aniso_U_33
_atom_site_aniso_U_23
_atom_site_aniso_U_13
_atom_site_aniso_U_12
O1 0.0485(7) 0.0339(7) 0.0487(7) -0.0074(5) -0.0045(5) -0.0083(5)
O2 0.0756(9) 0.0220(7) 0.0806(9) 0.0046(6) -0.0135(7) -0.0006(6)
N3 0.0415(7) 0.0248(7) 0.0425(7) -0.0022(5) 0.0056(5) -0.0026(5)
N4 0.0399(7) 0.0229(7) 0.0424(7) -0.0013(5) -0.0019(5) -0.0034(5)
C5 0.0323(7) 0.0237(8) 0.0343(7) 0.0008(5) 0.0075(5) 0.0006(5)
N6 0.0374(7) 0.0278(7) 0.0424(7) 0.0030(5) 0.0054(5) 0.0046(5)
N7 0.0369(7) 0.0344(8) 0.0424(7) 0.0045(5) 0.0017(5) 0.0067(5)
C8 0.0281(7) 0.0337(9) 0.0314(7) 0.0022(5) 0.0018(5) 0.0039(5)
N9 0.0334(7) 0.0395(8) 0.0379(7) -0.0010(5) -0.0039(5) 0.0014(5)
N10 0.0299(6) 0.0341(7) 0.0379(6) -0.0039(5) -0.0049(5) 0.0002(5)
C11 0.0247(7) 0.0273(8) 0.0307(6) -0.0036(5) 0.0021(5) -0.0013(5)
N12 0.0284(7) 0.0254(7) 0.0440(7) -0.0038(5) -0.0049(5) -0.0015(5)
N13 0.0296(7) 0.0244(7) 0.0441(7) -0.0011(5) -0.0016(5) -0.0011(5)
O14 0.0482(8) 0.0224(7) 0.0889(10) 0.0073(6) -0.0216(6) -0.0021(5)
O15 0.0374(6) 0.0320(7) 0.0532(7) 0.0031(5) -0.0140(5) -0.0093(4)
N16 0.0287(6) 0.0223(7) 0.0348(6) 0.0001(4) -0.0013(4) 0.0001(4)
N17 0.0267(6) 0.0255(7) 0.0304(6) 0.0006(4) 0.0019(4) 0.0018(4)
N18A 0.0336(9) 0.0344(13) 0.0442(12) 0.0079(9) -0.0035(8) 0.0001(10)
N18B 0.047(4) 0.039(5) 0.050(4) -0.002(4) -0.002(3) -0.003(4)
O19A 0.0834(12) 0.0276(12) 0.0414(8) 0.0035(7) -0.0073(7) -0.0070(8)
O19B 0.072(4) 0.046(4) 0.050(3) -0.009(3) 0.005(3) -0.019(3)
O20A 0.0933(16) 0.0345(16) 0.0325(10) -0.0002(7) 0.0006(9) 0.0219(10)
O20B 0.130(3) 0.048(3) 0.046(2) -0.0044(19) -0.028(2) 0.033(3)
N21A 0.0459(17) 0.0241(19) 0.0354(12) -0.0043(12) 0.0010(10) -0.0036(11)
N21B 0.063(4) 0.021(3) 0.034(2) -0.002(2) -0.008(2) -0.003(2)
O22 0.0413(7) 0.0306(7) 0.0600(8) 0.0046(5) -0.0012(5) 0.0013(5)

loop_
_atom_type_symbol
_atom_type_description
_atom_type_scat_dispersion_real
_atom_type_scat_dispersion_imag
_atom_type_scat_source
C C 0.0181 0.0091 'International Tables Vol C Tables 4.2.6.8 and 6.1.1.4'
H H 0.0000 0.0000 'International Tables Vol C Tables 4.2.6.8 and 6.1.1.4'
N N 0.0311 0.0180 'International Tables Vol C Tables 4.2.6.8 and 6.1.1.4'
O O 0.0492 0.0322 'International Tables Vol C Tables 4.2.6.8 and 6.1.1.4'

loop_
_geom_angle_atom_site_label_1
_geom_angle_atom_site_label_2
_geom_angle_atom_site_label_3
_geom_angle
O2 N3 O1 120.09(13)
O2 N3 N4 125.29(14)
O1 N3 N4 114.63(13)
N3 N4 C5 117.25(13)
N6 C5 N17 107.50(13)
N6 C5 N4 136.27(14)
N17 C5 N4 116.13(12)
C5 N6 N7 109.09(12)
C8 N7 N6 106.29(12)
N7 C8 N9 128.98(13)
N7 C8 N17 110.55(13)
N9 C8 N17 120.47(13)
N10 N9 C8 117.29(13)
N9 N10 C11 120.48(12)
N16 C11 N12 127.68(13)
N16 C11 N10 125.15(13)
N12 C11 N10 107.16(12)
N13 N12 C11 118.18(12)
O15 N13 O14 119.87(13)
O15 N13 N12 125.65(13)
O14 N13 N12 114.47(12)
C11 N16 N17 111.56(12)
C5 N17 C8 106.58(12)
C5 N17 N16 128.38(12)
C8 N17 N16 125.03(12)
O19A N18A H18A 109.5
O19A N18A H18B 109.5
H18A N18A H18B 109.5
O19A N18A H18C 109.5
H18A N18A H18C 109.5
H18B N18A H18C 109.5
O19B N18B H18D 109.5
O19B N18B H18E 109.5
H18D N18B H18E 109.5
O19B N18B H18F 109.5
H18D N18B H18F 109.5
H18E N18B H18F 109.5
N18A O19A H19A 104.9(16)
N18B O19B H19B 104(2)
N21A O20A H20A 103(2)
N21B O20B H20B 99(4)
O20A N21A H21A 109.5
O20A N21A H21B 109.5
H21A N21A H21B 109.5
O20A N21A H21C 109.5
H21A N21A H21C 109.5
H21B N21A H21C 109.5
O20B N21B H21D 109.5
O20B N21B H21E 109.5
H21D N21B H21E 109.5
O20B N21B H21F 109.5
H21D N21B H21F 109.5
H21E N21B H21F 109.5
H22A O22 H22B 104.9(18)

loop_
_geom_bond_atom_site_label_1
_geom_bond_atom_site_label_2
_geom_bond_distance
O1 N3 1.2728(17)
O2 N3 1.2293(18)
N3 N4 1.3050(18)
N4 C5 1.3682(19)
C5 N6 1.3421(19)
C5 N17 1.3578(19)
N6 N7 1.3715(19)
N7 C8 1.315(2)
C8 N9 1.360(2)
C8 N17 1.3605(19)
N9 N10 1.2833(18)
N10 C11 1.4279(18)
C11 N16 1.3130(18)
C11 N12 1.3581(19)
N12 N13 1.3323(17)
N13 O15 1.2262(16)
N13 O14 1.2567(18)
N16 N17 1.3659(16)
N18A O19A 1.384(3)
N18A H18A 0.8900
N18A H18B 0.8900
N18A H18C 0.8900
N18B O19B 1.411(9)
N18B H18D 0.8900
N18B H18E 0.8900
N18B H18F 0.8900
O19A H19A 0.832(10)
O19B H19B 0.821(11)
O20A N21A 1.399(4)
O20A H20A 0.88(4)
O20B N21B 1.352(9)
O20B H20B 0.97(8)
N21A H21A 0.8900
N21A H21B 0.8900
N21A H21C 0.8900
N21B H21D 0.8900
N21B H21E 0.8900
N21B H21F 0.8900
O22 H22A 0.825(10)
O22 H22B 0.832(10)

loop_
_geom_hbond_atom_site_label_D
_geom_hbond_atom_site_label_H
_geom_hbond_atom_site_label_A
_geom_hbond_distance_DH
_geom_hbond_distance_HA
_geom_hbond_distance_DA
_geom_hbond_angle_DHA
_geom_hbond_site_symmetry_A
N18A H18A O1 0.89 2.02 2.909(3) 175.9 4_646
N18A H18B O14 0.89 1.94 2.796(3) 161.2 .
N18A H18C O15 0.89 2.44 2.939(3) 115.7 7_656
N18A H18C N16 0.89 2.39 3.002(3) 126.3 7_656
N18A H18C O19A 0.89 2.44 3.115(3) 132.8 6
N18B H18D N13 0.89 2.68 3.564(15) 171.7 .
N18B H18D O14 0.89 2.01 2.800(15) 147.0 .
N18B H18E O1 0.89 2.08 2.933(15) 159.4 1_545
N18B H18E O2 0.89 2.24 2.983(13) 140.5 1_545
N18B H18E N3 0.89 2.49 3.368(14) 169.8 1_545
N18B H18F N4 0.89 2.60 3.157(15) 121.7 7_656
N18B H18F O15 0.89 2.64 3.181(16) 120.0 7_656
N18B H18F N16 0.89 2.32 3.045(15) 139.1 7_656
N18B H18F O19B 0.89 2.24 2.753(11) 116.5 6
O19A H19A O1 0.832(10) 1.825(10) 2.648(3) 170(2) 1_545
O19A H19A N3 0.832(10) 2.691(14) 3.493(3) 162(2) 1_545
O19B H19B O2 0.821(11) 2.41(7) 3.172(10) 155(15) 6_566
O19B H19B N18B 0.821(11) 2.36(7) 2.753(11) 110(6) 6_556
O20A H20A N6 0.88(4) 1.84(4) 2.708(3) 167(4) .
O20A H20A N7 0.88(4) 2.58(3) 3.299(3) 139(3) .
O20B H20B N12 0.97(8) 2.49(10) 3.018(7) 114(8) 1_565
N21A H21A O2 0.89 2.65 3.175(4) 118.6 .
N21A H21A O14 0.89 1.91 2.774(4) 162.6 1_565
N21A H21B O22 0.89 2.00 2.868(4) 164.5 .
N21A H21C O22 0.89 2.04 2.874(3) 156.2 5_676
N21B H21D O14 0.89 1.93 2.795(9) 163.6 1_565
N21B H21E O2 0.89 2.29 2.741(8) 111.1 .
N21B H21E N6 0.89 1.96 2.802(7) 156.4 .
N21B H21F O20B 0.89 2.48 3.045(10) 121.4 6_576
N21B H21F O22 0.89 2.04 2.859(9) 152.1 .
O22 H22A N10 0.825(10) 2.104(12) 2.9062(17) 164(2) 6_566
O22 H22B N7 0.832(10) 2.170(10) 2.9988(19) 174(2) 2_655

loop_
_geom_torsion_atom_site_label_1
_geom_torsion_atom_site_label_2
_geom_torsion_atom_site_label_3
_geom_torsion_atom_site_label_4
_geom_torsion
O2 N3 N4 C5 -3.5(2)
O1 N3 N4 C5 176.98(12)
N3 N4 C5 N6 -5.0(3)
N3 N4 C5 N17 179.29(12)
N17 C5 N6 N7 0.20(15)
N4 C5 N6 N7 -175.80(16)
C5 N6 N7 C8 -0.09(16)
N6 N7 C8 N9 -179.98(14)
N6 N7 C8 N17 -0.06(16)
N7 C8 N9 N10 -178.81(15)
N17 C8 N9 N10 1.3(2)
C8 N9 N10 C11 -0.5(2)
N9 N10 C11 N16 -0.7(2)
N9 N10 C11 N12 177.89(13)
N16 C11 N12 N13 -3.3(2)
N10 C11 N12 N13 178.15(12)
C11 N12 N13 O15 -7.0(2)
C11 N12 N13 O14 173.15(13)
N12 C11 N16 N17 -177.25(13)
N10 C11 N16 N17 1.1(2)
N6 C5 N17 C8 -0.24(16)
N4 C5 N17 C8 176.68(12)
N6 C5 N17 N16 -179.17(12)
N4 C5 N17 N16 -2.2(2)
N7 C8 N17 C5 0.19(17)
N9 C8 N17 C5 -179.89(13)
N7 C8 N17 N16 179.16(12)
N9 C8 N17 N16 -0.9(2)
C11 N16 N17 C5 178.47(13)
C11 N16 N17 C8 -0.27(19)
